data_4131293
loop_
_publ_author_name
'Xu, Huan'
'Li, Yi-Pan'
'Cai, Yan'
'Wang, Guo-Peng'
'Zhu, Shou-Fei'
'Zhou, Qi-Lin'

_publ_section_title
;
 Highly Enantioselective Copper- and Iron-Catalyzed Intramolecular
 Cyclopropanation of Indoles.
;
_journal_issue 23
_journal_name_full 'Journal of the American Chemical Society'
_journal_page_first 7697
_journal_page_last 7700
_journal_paper_doi 10.1021/jacs.7b03086
_journal_volume 139
_journal_year 2017
_chemical_absolute_configuration 'CHOOSE rm ad rmad syn or unk'
_chemical_formula_moiety 'C23 H23 N O4'
_chemical_formula_sum 'C23 H23 N O4'
_chemical_formula_weight 377.42
_space_group_crystal_system triclinic
_space_group_IT_number 1
_space_group_name_Hall 'P 1'
_space_group_name_H-M_alt 'P 1'
_atom_sites_solution_hydrogens geom
_atom_sites_solution_primary direct
_atom_sites_solution_secondary difmap
_audit_creation_method SHELXL-2014/7
_cell_angle_alpha 66.363(18)
_cell_angle_beta 64.94(2)
_cell_angle_gamma 88.20(3)
_cell_formula_units_Z 2
_cell_length_a 10.286(3)
_cell_length_b 10.706(2)
_cell_length_c 11.1417(4)
_cell_measurement_reflns_used 1155
_cell_measurement_temperature 173(2)
_cell_measurement_theta_max 59.60
_cell_measurement_theta_min 11.10
_cell_volume 1003.9(4)
_computing_cell_refinement 'CrystalClear-SM Expert 2.1 b42'
_computing_data_collection 'CrystalClear-SM Expert 2.1 b42 (Rigaku, 2015)'
_computing_data_reduction 'CrystalClear-SM Expert 2.1 b42'
_computing_molecular_graphics 'CrystalStructure 4.1'
_computing_publication_material 'CrystalStructure 4.1 (Rigaku, 2014)'
_computing_structure_refinement 'SHELXL-2014/7 (Sheldrick, 2014)'
_computing_structure_solution 'SIR2011 (Burla, et al., 2012)'
_diffrn_ambient_temperature 173(2)
_diffrn_detector_area_resol_mean 5.814
_diffrn_measured_fraction_theta_full 0.982
_diffrn_measured_fraction_theta_max 0.955
_diffrn_measurement_device_type 'Rigaku XtaLAB P200'
_diffrn_measurement_method \w
_diffrn_radiation_type CuK\a
_diffrn_radiation_wavelength 1.54187
_diffrn_reflns_av_R_equivalents 0.0269
_diffrn_reflns_av_unetI/netI 0.0195
_diffrn_reflns_Laue_measured_fraction_full 0.982
_diffrn_reflns_Laue_measured_fraction_max 0.955
_diffrn_reflns_limit_h_max 11
_diffrn_reflns_limit_h_min -12
_diffrn_reflns_limit_k_max 13
_diffrn_reflns_limit_k_min -13
_diffrn_reflns_limit_l_max 14
_diffrn_reflns_limit_l_min -14
_diffrn_reflns_number 37631
_diffrn_reflns_point_group_measured_fraction_full 0.857
_diffrn_reflns_point_group_measured_fraction_max 0.819
_diffrn_reflns_theta_full 67.687
_diffrn_reflns_theta_max 79.533
_diffrn_reflns_theta_min 4.573
_exptl_absorpt_coefficient_mu 0.692
_exptl_absorpt_correction_T_max 1.000
_exptl_absorpt_correction_T_min 1.000
_exptl_absorpt_correction_type none
_exptl_crystal_colour colorless
_exptl_crystal_density_diffrn 1.249
_exptl_crystal_density_method 'not measured'
_exptl_crystal_description prism
_exptl_crystal_F_000 400
_exptl_crystal_size_max 0.220
_exptl_crystal_size_mid 0.200
_exptl_crystal_size_min 0.180
_refine_diff_density_max 0.153
_refine_diff_density_min -0.118
_refine_diff_density_rms 0.025
_refine_ls_abs_structure_details
; 
 Flack x determined using 2799 quotients [(I+)-(I-)]/[(I+)+(I-)] 
 (Parsons, Flack and Wagner, Acta Cryst. B69 (2013) 249-259). 
;
_refine_ls_abs_structure_Flack -0.04(3)
_refine_ls_extinction_coef 0.0111(5)
_refine_ls_extinction_expression Fc^*^=kFc[1+0.001xFc^2^\l^3^/sin(2\q)]^-1/4^
_refine_ls_extinction_method 'SHELXL-2014/7 (Sheldrick 2014'
_refine_ls_goodness_of_fit_ref 1.066
_refine_ls_hydrogen_treatment constr
_refine_ls_matrix_type full
_refine_ls_number_parameters 512
_refine_ls_number_reflns 7157
_refine_ls_number_restraints 3
_refine_ls_restrained_S_all 1.065
_refine_ls_R_factor_all 0.0261
_refine_ls_R_factor_gt 0.0247
_refine_ls_shift/su_max 0.000
_refine_ls_shift/su_mean 0.000
_refine_ls_structure_factor_coef Fsqd
_refine_ls_weighting_details 'w=1/[\s^2^(Fo^2^)+(0.0276P)^2^+0.1032P] where P=(Fo^2^+2Fc^2^)/3'
_refine_ls_weighting_scheme calc
_refine_ls_wR_factor_gt 0.0583
_refine_ls_wR_factor_ref 0.0611
_reflns_Friedel_coverage 0.716
_reflns_Friedel_fraction_full 0.732
_reflns_Friedel_fraction_max 0.684
_reflns_number_gt 6895
_reflns_number_total 7157
_reflns_threshold_expression 'I > 2\s(I)'
_cod_data_source_file 2a-cif.cif
_cod_data_source_block shelxl
_cod_database_code 4131293
_shelx_shelxl_version_number 2014/7
_shelx_space_group_comment
; 
The symmetry employed for this shelxl refinement is uniquely defined 
by the following loop, which should always be used as a source of 
symmetry information in preference to the above space-group names. 
They are only intended as comments. 
;
_shelx_estimated_absorpt_t_min 0.863
_shelx_estimated_absorpt_t_max 0.886

loop_
_space_group_symop_operation_xyz
'x, y, z'

loop_
_atom_site_label
_atom_site_type_symbol
_atom_site_fract_x
_atom_site_fract_y
_atom_site_fract_z
_atom_site_U_iso_or_equiv
_atom_site_adp_type
_atom_site_occupancy
_atom_site_site_symmetry_order
_atom_site_calc_flag
_atom_site_refinement_flags_posn
_atom_site_refinement_flags_adp
O1 O 0.39507(15) 0.91696(13) 0.46271(14) 0.0406(3) Uani 1 1 d . .
O2 O 0.50573(15) 0.76355(14) 0.39321(15) 0.0459(3) Uani 1 1 d . .
O3 O 0.11093(16) 0.51368(15) 0.93242(14) 0.0437(3) Uani 1 1 d . .
O4 O -0.10241(14) 0.40506(12) 0.97722(12) 0.0323(3) Uani 1 1 d . .
O5 O 0.54846(19) 1.26902(17) 0.59265(16) 0.0645(5) Uani 1 1 d . .
O6 O 0.40405(16) 1.25073(14) 0.50173(13) 0.0433(3) Uani 1 1 d . .
O7 O 0.26261(15) 0.65827(13) 1.07159(13) 0.0418(3) Uani 1 1 d . .
O8 O 0.41246(14) 0.74937(12) 0.82608(12) 0.0342(3) Uani 1 1 d . .
N1 N 0.07892(16) 0.49694(14) 0.74961(14) 0.0291(3) Uani 1 1 d . .
N2 N 0.22419(16) 0.85036(13) 0.90939(14) 0.0285(3) Uani 1 1 d . .
C1 C 0.2247(2) 0.56833(17) 0.64228(17) 0.0314(4) Uani 1 1 d . .
H1 H 0.3082 0.5404 0.6650 0.038 Uiso 1 1 calc R U
C2 C 0.2366(2) 0.59201(16) 0.49441(18) 0.0323(4) Uani 1 1 d . .
C3 C 0.0927(2) 0.52465(16) 0.52974(18) 0.0305(4) Uani 1 1 d . .
C4 C 0.0001(2) 0.47261(15) 0.68021(17) 0.0281(4) Uani 1 1 d . .
C5 C -0.1398(2) 0.40238(17) 0.74043(19) 0.0320(4) Uani 1 1 d . .
H5 H -0.2035 0.3700 0.8421 0.038 Uiso 1 1 calc R U
C6 C -0.1834(2) 0.38116(19) 0.6466(2) 0.0396(4) Uani 1 1 d . .
H6 H -0.2788 0.3341 0.6851 0.048 Uiso 1 1 calc R U
C7 C -0.0907(3) 0.42711(19) 0.4981(2) 0.0425(5) Uani 1 1 d . .
H7 H -0.1223 0.4093 0.4370 0.051 Uiso 1 1 calc R U
C8 C 0.0487(2) 0.49938(18) 0.43841(19) 0.0381(5) Uani 1 1 d . .
H8 H 0.1125 0.5308 0.3369 0.046 Uiso 1 1 calc R U
C9 C 0.2375(2) 0.71680(17) 0.53164(18) 0.0318(4) Uani 1 1 d . .
C10 C 0.3825(2) 0.80584(18) 0.46122(18) 0.0342(4) Uani 1 1 d . .
C11 C 0.5066(3) 0.6351(2) 0.3778(2) 0.0480(5) Uani 1 1 d . .
H11A H 0.5130 0.5605 0.4627 0.058 Uiso 1 1 calc R U
H11B H 0.5943 0.6451 0.2882 0.058 Uiso 1 1 calc R U
C12 C 0.3738(2) 0.59337(19) 0.3687(2) 0.0415(5) Uani 1 1 d . .
H12A H 0.3758 0.6590 0.2749 0.050 Uiso 1 1 calc R U
H12B H 0.3749 0.5002 0.3704 0.050 Uiso 1 1 calc R U
C13 C 0.1130(2) 0.79446(17) 0.55905(18) 0.0325(4) Uani 1 1 d . .
C14 C 0.0712(2) 0.86198(19) 0.4489(2) 0.0415(5) Uani 1 1 d . .
H14 H 0.1151 0.8507 0.3606 0.050 Uiso 1 1 calc R U
C15 C -0.0346(3) 0.9460(2) 0.4674(3) 0.0523(6) Uani 1 1 d . .
H15 H -0.0619 0.9932 0.3912 0.063 Uiso 1 1 calc R U
C16 C -0.1003(3) 0.9610(2) 0.5970(3) 0.0537(6) Uani 1 1 d . .
H16 H -0.1718 1.0192 0.6093 0.064 Uiso 1 1 calc R U
C17 C -0.0618(2) 0.8911(2) 0.7083(2) 0.0468(5) Uani 1 1 d . .
H17 H -0.1090 0.8994 0.7981 0.056 Uiso 1 1 calc R U
C18 C 0.0451(2) 0.80898(18) 0.6898(2) 0.0366(4) Uani 1 1 d . .
H18 H 0.0722 0.7625 0.7661 0.044 Uiso 1 1 calc R U
C19 C 0.0337(2) 0.47439(17) 0.89356(18) 0.0301(4) Uani 1 1 d . .
C20 C -0.1770(2) 0.36795(19) 1.13710(18) 0.0360(4) Uani 1 1 d . .
C21 C -0.3233(3) 0.2899(3) 1.1826(2) 0.0549(6) Uani 1 1 d . .
H21A H -0.3817 0.2545 1.2890 0.066 Uiso 1 1 calc R U
H21B H -0.3079 0.2125 1.1551 0.066 Uiso 1 1 calc R U
H21C H -0.3746 0.3525 1.1331 0.066 Uiso 1 1 calc R U
C22 C -0.0938(3) 0.2753(2) 1.2116(2) 0.0471(5) Uani 1 1 d . .
H22A H -0.0013 0.3289 1.1820 0.057 Uiso 1 1 calc R U
H22B H -0.0747 0.1988 1.1828 0.057 Uiso 1 1 calc R U
H22C H -0.1517 0.2383 1.3182 0.057 Uiso 1 1 calc R U
C23 C -0.1928(3) 0.4981(2) 1.1611(2) 0.0499(6) Uani 1 1 d . .
H23A H -0.2533 0.4738 1.2654 0.060 Uiso 1 1 calc R U
H23B H -0.2388 0.5590 1.1038 0.060 Uiso 1 1 calc R U
H23C H -0.0964 0.5458 1.1297 0.060 Uiso 1 1 calc R U
C24 C 0.2796(2) 0.96799(16) 0.76676(16) 0.0278(4) Uani 1 1 d . .
H24 H 0.3206 0.9531 0.6755 0.033 Uiso 1 1 calc R U
C25 C 0.3619(2) 1.09666(17) 0.88653(19) 0.0372(4) Uani 1 1 d . .
C26 C 0.0606(2) 1.00007(16) 0.93638(18) 0.0299(4) Uani 1 1 d . .
C27 C 0.09488(19) 0.87244(16) 1.00881(17) 0.0287(4) Uani 1 1 d . .
C28 C 0.0040(2) 0.78715(18) 1.15531(18) 0.0354(4) Uani 1 1 d . .
H28 H 0.0291 0.7027 1.2061 0.042 Uiso 1 1 calc R U
C29 C -0.1244(2) 0.8295(2) 1.2246(2) 0.0411(5) Uani 1 1 d . .
H29 H -0.1879 0.7726 1.3246 0.049 Uiso 1 1 calc R U
C30 C -0.1629(2) 0.9525(2) 1.1525(2) 0.0429(5) Uani 1 1 d . .
H30 H -0.2528 0.9775 1.2019 0.052 Uiso 1 1 calc R U
C31 C -0.0686(2) 1.03952(18) 1.0064(2) 0.0373(4) Uani 1 1 d . .
H31 H -0.0933 1.1245 0.9563 0.045 Uiso 1 1 calc R U
C32 C 0.3324(2) 1.10418(17) 0.76298(18) 0.0318(4) Uani 1 1 d . .
C33 C 0.4362(2) 1.21183(18) 0.6156(2) 0.0387(4) Uani 1 1 d . .
C34 C 0.2688(2) 1.19572(19) 0.5150(2) 0.0397(5) Uani 1 1 d . .
H34A H 0.2799 1.1091 0.5020 0.048 Uiso 1 1 calc R U
H34B H 0.2475 1.2630 0.4365 0.048 Uiso 1 1 calc R U
C35 C 0.1444(2) 1.16704(17) 0.66110(19) 0.0347(4) Uani 1 1 d . .
H35A H 0.0551 1.1251 0.6687 0.042 Uiso 1 1 calc R U
H35B H 0.1267 1.2549 0.6704 0.042 Uiso 1 1 calc R U
C36 C 0.1770(2) 1.07041(16) 0.78303(17) 0.0289(4) Uani 1 1 d . .
C37 C 0.2820(3) 1.1593(2) 0.9770(2) 0.0471(5) Uani 1 1 d . .
H37 H 0.2073 1.2073 0.9611 0.057 Uiso 1 1 calc R U
C38 C 0.3116(3) 1.1515(3) 1.0904(2) 0.0643(8) Uani 1 1 d . .
H38 H 0.2563 1.1935 1.1523 0.077 Uiso 1 1 calc R U
C39 C 0.4202(4) 1.0834(3) 1.1134(3) 0.0725(9) Uani 1 1 d . .
H39 H 0.4403 1.0788 1.1907 0.087 Uiso 1 1 calc R U
C40 C 0.5001(4) 1.0217(3) 1.0243(3) 0.0728(9) Uani 1 1 d . .
H40 H 0.5751 0.9745 1.0403 0.087 Uiso 1 1 calc R U
C41 C 0.4709(3) 1.0284(2) 0.9104(3) 0.0532(6) Uani 1 1 d . .
H41 H 0.5262 0.9857 0.8492 0.064 Uiso 1 1 calc R U
C42 C 0.2986(2) 0.74333(17) 0.94658(18) 0.0313(4) Uani 1 1 d . .
C43 C 0.5172(2) 0.65109(19) 0.8355(2) 0.0384(4) Uani 1 1 d . .
C44 C 0.4410(3) 0.5027(2) 0.9057(3) 0.0529(6) Uani 1 1 d . .
H44A H 0.5137 0.4411 0.8986 0.063 Uiso 1 1 calc R U
H44B H 0.3863 0.4950 0.8546 0.063 Uiso 1 1 calc R U
H44C H 0.3741 0.4765 1.0090 0.063 Uiso 1 1 calc R U
C45 C 0.6216(2) 0.6950(2) 0.6758(2) 0.0477(5) Uani 1 1 d . .
H45A H 0.7015 0.6416 0.6680 0.057 Uiso 1 1 calc R U
H45B H 0.6609 0.7937 0.6301 0.057 Uiso 1 1 calc R U
H45C H 0.5701 0.6782 0.6258 0.057 Uiso 1 1 calc R U
C46 C 0.5925(2) 0.6725(2) 0.9185(2) 0.0501(5) Uani 1 1 d . .
H46A H 0.6738 0.6207 0.9092 0.060 Uiso 1 1 calc R U
H46B H 0.5230 0.6396 1.0222 0.060 Uiso 1 1 calc R U
H46C H 0.6295 0.7712 0.8777 0.060 Uiso 1 1 calc R U

loop_
_atom_site_aniso_label
_atom_site_aniso_U_11
_atom_site_aniso_U_22
_atom_site_aniso_U_33
_atom_site_aniso_U_23
_atom_site_aniso_U_13
_atom_site_aniso_U_12
O1 0.0407(8) 0.0364(6) 0.0391(7) -0.0184(5) -0.0106(6) -0.0002(6)
O2 0.0347(8) 0.0421(7) 0.0488(8) -0.0239(6) -0.0039(7) 0.0033(6)
O3 0.0403(8) 0.0591(8) 0.0342(6) -0.0203(6) -0.0180(6) -0.0026(7)
O4 0.0318(7) 0.0398(6) 0.0207(5) -0.0133(5) -0.0072(5) -0.0006(5)
O5 0.0522(11) 0.0678(10) 0.0446(8) -0.0019(7) -0.0150(8) -0.0275(9)
O6 0.0416(9) 0.0438(7) 0.0285(6) -0.0059(5) -0.0105(6) 0.0021(6)
O7 0.0408(9) 0.0400(7) 0.0298(6) -0.0035(5) -0.0139(6) 0.0083(6)
O8 0.0304(7) 0.0345(6) 0.0294(6) -0.0093(5) -0.0108(6) 0.0097(5)
N1 0.0298(8) 0.0304(7) 0.0231(6) -0.0100(5) -0.0097(6) 0.0018(6)
N2 0.0303(8) 0.0252(6) 0.0230(6) -0.0068(5) -0.0093(6) 0.0041(6)
C1 0.0297(10) 0.0322(8) 0.0252(8) -0.0100(7) -0.0082(7) 0.0025(7)
C2 0.0405(11) 0.0251(7) 0.0258(8) -0.0102(6) -0.0109(8) 0.0064(7)
C3 0.0426(11) 0.0214(7) 0.0261(8) -0.0092(6) -0.0153(8) 0.0083(7)
C4 0.0370(11) 0.0237(7) 0.0260(8) -0.0115(6) -0.0156(8) 0.0090(7)
C5 0.0357(11) 0.0306(8) 0.0316(8) -0.0144(7) -0.0161(8) 0.0089(7)
C6 0.0445(13) 0.0398(9) 0.0439(11) -0.0196(8) -0.0267(10) 0.0098(9)
C7 0.0625(15) 0.0401(10) 0.0394(10) -0.0201(8) -0.0327(10) 0.0112(9)
C8 0.0591(14) 0.0306(8) 0.0279(8) -0.0128(7) -0.0224(9) 0.0118(8)
C9 0.0356(11) 0.0285(8) 0.0263(8) -0.0115(6) -0.0095(8) 0.0032(7)
C10 0.0353(11) 0.0328(9) 0.0267(8) -0.0113(7) -0.0083(8) 0.0031(7)
C11 0.0413(13) 0.0398(10) 0.0468(11) -0.0211(9) -0.0035(10) 0.0086(9)
C12 0.0497(13) 0.0311(9) 0.0316(9) -0.0156(7) -0.0058(9) 0.0061(8)
C13 0.0328(11) 0.0266(8) 0.0331(9) -0.0129(7) -0.0102(8) 0.0004(7)
C14 0.0474(13) 0.0333(9) 0.0393(10) -0.0122(8) -0.0186(10) 0.0046(8)
C15 0.0513(15) 0.0397(11) 0.0630(14) -0.0139(10) -0.0309(12) 0.0102(10)
C16 0.0363(13) 0.0405(11) 0.0813(17) -0.0304(11) -0.0199(12) 0.0105(10)
C17 0.0331(12) 0.0450(10) 0.0582(12) -0.0323(10) -0.0069(10) 0.0011(9)
C18 0.0333(11) 0.0354(9) 0.0385(9) -0.0200(8) -0.0095(8) -0.0004(8)
C19 0.0318(10) 0.0318(8) 0.0250(7) -0.0113(6) -0.0122(7) 0.0051(7)
C20 0.0403(12) 0.0407(9) 0.0209(8) -0.0135(7) -0.0083(8) 0.0075(8)
C21 0.0430(14) 0.0677(14) 0.0335(10) -0.0193(10) -0.0010(9) -0.0009(11)
C22 0.0643(16) 0.0444(10) 0.0317(9) -0.0161(8) -0.0215(10) 0.0181(10)
C23 0.0687(17) 0.0534(12) 0.0421(11) -0.0304(10) -0.0293(11) 0.0292(11)
C24 0.0303(10) 0.0254(7) 0.0218(7) -0.0074(6) -0.0093(7) 0.0030(7)
C25 0.0408(12) 0.0317(8) 0.0314(9) -0.0079(7) -0.0136(8) -0.0095(8)
C26 0.0305(10) 0.0257(7) 0.0309(8) -0.0133(6) -0.0103(8) 0.0010(7)
C27 0.0275(10) 0.0290(8) 0.0277(8) -0.0127(7) -0.0100(7) 0.0006(7)
C28 0.0350(11) 0.0345(8) 0.0287(8) -0.0094(7) -0.0109(8) -0.0001(8)
C29 0.0345(12) 0.0434(10) 0.0320(9) -0.0145(8) -0.0041(8) -0.0051(9)
C30 0.0314(11) 0.0431(10) 0.0443(10) -0.0239(9) -0.0032(9) 0.0021(8)
C31 0.0355(12) 0.0298(8) 0.0400(10) -0.0169(8) -0.0096(9) 0.0041(8)
C32 0.0314(11) 0.0298(8) 0.0283(8) -0.0106(7) -0.0098(8) -0.0002(7)
C33 0.0391(12) 0.0343(9) 0.0313(9) -0.0095(7) -0.0099(8) -0.0003(8)
C34 0.0538(14) 0.0309(9) 0.0332(9) -0.0100(7) -0.0221(9) 0.0093(8)
C35 0.0398(12) 0.0244(8) 0.0375(9) -0.0109(7) -0.0176(9) 0.0074(7)
C36 0.0303(10) 0.0239(7) 0.0295(8) -0.0118(6) -0.0105(7) 0.0031(7)
C37 0.0562(15) 0.0411(10) 0.0366(10) -0.0153(8) -0.0144(10) -0.0101(10)
C38 0.087(2) 0.0575(13) 0.0378(11) -0.0170(10) -0.0197(13) -0.0233(14)
C39 0.104(2) 0.0617(14) 0.0465(13) -0.0063(11) -0.0424(15) -0.0311(16)
C40 0.085(2) 0.0630(15) 0.0760(18) -0.0094(14) -0.0582(17) -0.0083(14)
C41 0.0539(15) 0.0528(12) 0.0558(13) -0.0180(10) -0.0313(12) -0.0003(11)
C42 0.0304(11) 0.0307(8) 0.0296(9) -0.0087(7) -0.0146(8) 0.0032(7)
C43 0.0297(11) 0.0367(9) 0.0434(10) -0.0120(8) -0.0170(9) 0.0122(8)
C44 0.0392(13) 0.0368(10) 0.0725(15) -0.0157(10) -0.0240(12) 0.0131(9)
C45 0.0406(13) 0.0536(12) 0.0460(11) -0.0222(9) -0.0166(10) 0.0188(10)
C46 0.0368(13) 0.0613(13) 0.0469(12) -0.0159(10) -0.0211(10) 0.0093(10)

loop_
_atom_type_symbol
_atom_type_description
_atom_type_scat_dispersion_real
_atom_type_scat_dispersion_imag
_atom_type_scat_source
C C 0.0181 0.0091 'International Tables Vol C Tables 4.2.6.8 and 6.1.1.4'
H H 0.0000 0.0000 'International Tables Vol C Tables 4.2.6.8 and 6.1.1.4'
N N 0.0311 0.0180 'International Tables Vol C Tables 4.2.6.8 and 6.1.1.4'
O O 0.0492 0.0322 'International Tables Vol C Tables 4.2.6.8 and 6.1.1.4'

loop_
_geom_angle_atom_site_label_1
_geom_angle_atom_site_label_2
_geom_angle_atom_site_label_3
_geom_angle
C10 O2 C11 122.96(16)
C19 O4 C20 121.12(13)
C33 O6 C34 122.99(14)
C42 O8 C43 121.06(13)
C19 N1 C4 130.58(15)
C19 N1 C1 118.81(14)
C4 N1 C1 110.32(13)
C42 N2 C27 125.10(13)
C42 N2 C24 124.38(15)
C27 N2 C24 109.89(14)
N1 C1 C2 106.73(15)
N1 C1 C9 116.07(16)
C2 C1 C9 61.08(10)
N1 C1 H1 119.5
C2 C1 H1 119.5
C9 C1 H1 119.5
C3 C2 C12 121.30(15)
C3 C2 C1 103.93(14)
C12 C2 C1 124.41(17)
C3 C2 C9 116.91(16)
C12 C2 C9 115.23(15)
C1 C2 C9 60.28(11)
C8 C3 C4 119.99(18)
C8 C3 C2 129.03(17)
C4 C3 C2 110.73(15)
C5 C4 C3 121.42(15)
C5 C4 N1 130.23(15)
C3 C4 N1 108.20(15)
C4 C5 C6 117.68(17)
C4 C5 H5 121.2
C6 C5 H5 121.2
C7 C6 C5 121.59(19)
C7 C6 H6 119.2
C5 C6 H6 119.2
C6 C7 C8 120.24(16)
C6 C7 H7 119.9
C8 C7 H7 119.9
C3 C8 C7 118.96(17)
C3 C8 H8 120.5
C7 C8 H8 120.5
C13 C9 C10 113.23(14)
C13 C9 C1 121.04(15)
C10 C9 C1 114.70(16)
C13 C9 C2 122.67(16)
C10 C9 C2 116.07(15)
C1 C9 C2 58.64(10)
O1 C10 O2 117.05(17)
O1 C10 C9 122.49(18)
O2 C10 C9 120.47(15)
O2 C11 C12 113.29(18)
O2 C11 H11A 108.9
C12 C11 H11A 108.9
O2 C11 H11B 108.9
C12 C11 H11B 108.9
H11A C11 H11B 107.7
C2 C12 C11 111.00(16)
C2 C12 H12A 109.4
C11 C12 H12A 109.4
C2 C12 H12B 109.4
C11 C12 H12B 109.4
H12A C12 H12B 108.0
C14 C13 C18 119.32(19)
C14 C13 C9 119.64(16)
C18 C13 C9 120.86(17)
C13 C14 C15 120.29(19)
C13 C14 H14 119.9
C15 C14 H14 119.9
C16 C15 C14 119.9(2)
C16 C15 H15 120.0
C14 C15 H15 120.0
C17 C16 C15 119.9(2)
C17 C16 H16 120.0
C15 C16 H16 120.0
C16 C17 C18 120.4(2)
C16 C17 H17 119.8
C18 C17 H17 119.8
C17 C18 C13 120.07(19)
C17 C18 H18 120.0
C13 C18 H18 120.0
O3 C19 O4 127.14(15)
O3 C19 N1 122.42(16)
O4 C19 N1 110.44(14)
O4 C20 C23 109.72(15)
O4 C20 C22 109.83(16)
C23 C20 C22 112.01(17)
O4 C20 C21 101.52(14)
C23 C20 C21 111.90(19)
C22 C20 C21 111.36(17)
C20 C21 H21A 109.5
C20 C21 H21B 109.5
H21A C21 H21B 109.5
C20 C21 H21C 109.5
H21A C21 H21C 109.5
H21B C21 H21C 109.5
C20 C22 H22A 109.5
C20 C22 H22B 109.5
H22A C22 H22B 109.5
C20 C22 H22C 109.5
H22A C22 H22C 109.5
H22B C22 H22C 109.5
C20 C23 H23A 109.5
C20 C23 H23B 109.5
H23A C23 H23B 109.5
C20 C23 H23C 109.5
H23A C23 H23C 109.5
H23B C23 H23C 109.5
N2 C24 C36 106.34(14)
N2 C24 C32 114.52(13)
C36 C24 C32 60.91(11)
N2 C24 H24 120.1
C36 C24 H24 120.1
C32 C24 H24 120.1
C41 C25 C37 119.17(19)
C41 C25 C32 119.80(18)
C37 C25 C32 121.03(19)
C31 C26 C27 120.50(16)
C31 C26 C36 129.97(16)
C27 C26 C36 109.45(15)
C28 C27 C26 120.80(17)
C28 C27 N2 129.76(16)
C26 C27 N2 109.39(14)
C29 C28 C27 117.78(18)
C29 C28 H28 121.1
C27 C28 H28 121.1
C30 C29 C28 122.00(18)
C30 C29 H29 119.0
C28 C29 H29 119.0
C29 C30 C31 119.75(19)
C29 C30 H30 120.1
C31 C30 H30 120.1
C26 C31 C30 119.04(18)
C26 C31 H31 120.5
C30 C31 H31 120.5
C33 C32 C25 114.16(15)
C33 C32 C24 116.13(14)
C25 C32 C24 118.72(14)
C33 C32 C36 115.70(15)
C25 C32 C36 122.68(15)
C24 C32 C36 58.19(11)
O5 C33 O6 116.92(16)
O5 C33 C32 123.07(18)
O6 C33 C32 119.99(17)
O6 C34 C35 111.52(15)
O6 C34 H34A 109.3
C35 C34 H34A 109.3
O6 C34 H34B 109.3
C35 C34 H34B 109.3
H34A C34 H34B 108.0
C34 C35 C36 110.51(16)
C34 C35 H35A 109.5
C36 C35 H35A 109.5
C34 C35 H35B 109.5
C36 C35 H35B 109.5
H35A C35 H35B 108.1
C26 C36 C35 121.33(16)
C26 C36 C24 104.78(13)
C35 C36 C24 123.60(14)
C26 C36 C32 116.64(14)
C35 C36 C32 115.06(14)
C24 C36 C32 60.90(11)
C38 C37 C25 120.0(3)
C38 C37 H37 120.0
C25 C37 H37 120.0
C39 C38 C37 120.5(3)
C39 C38 H38 119.8
C37 C38 H38 119.8
C38 C39 C40 119.9(2)
C38 C39 H39 120.0
C40 C39 H39 120.0
C39 C40 C41 120.1(3)
C39 C40 H40 119.9
C41 C40 H40 119.9
C25 C41 C40 120.3(2)
C25 C41 H41 119.9
C40 C41 H41 119.9
O7 C42 O8 126.72(17)
O7 C42 N2 123.49(17)
O8 C42 N2 109.78(13)
O8 C43 C45 101.85(15)
O8 C43 C46 109.38(16)
C45 C43 C46 111.50(18)
O8 C43 C44 110.87(16)
C45 C43 C44 110.87(18)
C46 C43 C44 111.93(17)
C43 C44 H44A 109.5
C43 C44 H44B 109.5
H44A C44 H44B 109.5
C43 C44 H44C 109.5
H44A C44 H44C 109.5
H44B C44 H44C 109.5
C43 C45 H45A 109.5
C43 C45 H45B 109.5
H45A C45 H45B 109.5
C43 C45 H45C 109.5
H45A C45 H45C 109.5
H45B C45 H45C 109.5
C43 C46 H46A 109.5
C43 C46 H46B 109.5
H46A C46 H46B 109.5
C43 C46 H46C 109.5
H46A C46 H46C 109.5
H46B C46 H46C 109.5

loop_
_geom_bond_atom_site_label_1
_geom_bond_atom_site_label_2
_geom_bond_distance
O1 C10 1.208(2)
O2 C10 1.346(2)
O2 C11 1.452(2)
O3 C19 1.206(2)
O4 C19 1.336(2)
O4 C20 1.4878(19)
O5 C33 1.201(3)
O6 C33 1.347(2)
O6 C34 1.453(3)
O7 C42 1.214(2)
O8 C42 1.335(2)
O8 C43 1.488(2)
N1 C19 1.383(2)
N1 C4 1.424(2)
N1 C1 1.443(2)
N2 C42 1.379(2)
N2 C27 1.412(2)
N2 C24 1.452(2)
C1 C2 1.513(2)
C1 C9 1.539(2)
C1 H1 1.0000
C2 C3 1.487(3)
C2 C12 1.505(3)
C2 C9 1.551(2)
C3 C8 1.391(2)
C3 C4 1.400(2)
C4 C5 1.390(3)
C5 C6 1.393(2)
C5 H5 0.9500
C6 C7 1.389(3)
C6 H6 0.9500
C7 C8 1.395(3)
C7 H7 0.9500
C8 H8 0.9500
C9 C13 1.493(3)
C9 C10 1.499(3)
C11 C12 1.506(3)
C11 H11A 0.9900
C11 H11B 0.9900
C12 H12A 0.9900
C12 H12B 0.9900
C13 C14 1.389(3)
C13 C18 1.395(2)
C14 C15 1.391(3)
C14 H14 0.9500
C15 C16 1.386(3)
C15 H15 0.9500
C16 C17 1.381(4)
C16 H16 0.9500
C17 C18 1.384(3)
C17 H17 0.9500
C18 H18 0.9500
C20 C23 1.512(3)
C20 C22 1.514(3)
C20 C21 1.520(3)
C21 H21A 0.9800
C21 H21B 0.9800
C21 H21C 0.9800
C22 H22A 0.9800
C22 H22B 0.9800
C22 H22C 0.9800
C23 H23A 0.9800
C23 H23B 0.9800
C23 H23C 0.9800
C24 C36 1.508(3)
C24 C32 1.550(2)
C24 H24 1.0000
C25 C41 1.381(3)
C25 C37 1.395(3)
C25 C32 1.502(2)
C26 C31 1.380(3)
C26 C27 1.403(2)
C26 C36 1.487(2)
C27 C28 1.392(2)
C28 C29 1.388(3)
C28 H28 0.9500
C29 C30 1.387(3)
C29 H29 0.9500
C30 C31 1.400(3)
C30 H30 0.9500
C31 H31 0.9500
C32 C33 1.496(2)
C32 C36 1.550(3)
C34 C35 1.497(3)
C34 H34A 0.9900
C34 H34B 0.9900
C35 C36 1.505(2)
C35 H35A 0.9900
C35 H35B 0.9900
C37 C38 1.391(3)
C37 H37 0.9500
C38 C39 1.374(4)
C38 H38 0.9500
C39 C40 1.378(5)
C39 H39 0.9500
C40 C41 1.398(3)
C40 H40 0.9500
C41 H41 0.9500
C43 C45 1.510(3)
C43 C46 1.515(3)
C43 C44 1.520(3)
C44 H44A 0.9800
C44 H44B 0.9800
C44 H44C 0.9800
C45 H45A 0.9800
C45 H45B 0.9800
C45 H45C 0.9800
C46 H46A 0.9800
C46 H46B 0.9800
C46 H46C 0.9800

loop_
_geom_torsion_atom_site_label_1
_geom_torsion_atom_site_label_2
_geom_torsion_atom_site_label_3
_geom_torsion_atom_site_label_4
_geom_torsion
C19 N1 C1 C2 -173.64(14)
C4 N1 C1 C2 0.86(18)
C19 N1 C1 C9 -108.16(17)
C4 N1 C1 C9 66.34(17)
N1 C1 C2 C3 -2.30(17)
C9 C1 C2 C3 -113.28(16)
N1 C1 C2 C12 -147.24(16)
C9 C1 C2 C12 101.77(19)
N1 C1 C2 C9 110.99(17)
C12 C2 C3 C8 -24.8(3)
C1 C2 C3 C8 -171.13(17)
C9 C2 C3 C8 125.42(19)
C12 C2 C3 C4 149.37(16)
C1 C2 C3 C4 3.05(18)
C9 C2 C3 C4 -60.40(19)
C8 C3 C4 C5 -3.9(2)
C2 C3 C4 C5 -178.65(15)
C8 C3 C4 N1 172.15(16)
C2 C3 C4 N1 -2.63(18)
C19 N1 C4 C5 -9.7(3)
C1 N1 C4 C5 176.61(17)
C19 N1 C4 C3 174.71(16)
C1 N1 C4 C3 1.06(18)
C3 C4 C5 C6 2.2(2)
N1 C4 C5 C6 -172.87(17)
C4 C5 C6 C7 0.5(3)
C5 C6 C7 C8 -1.6(3)
C4 C3 C8 C7 2.8(3)
C2 C3 C8 C7 176.48(17)
C6 C7 C8 C3 -0.1(3)
N1 C1 C9 C13 16.3(2)
C2 C1 C9 C13 111.78(18)
N1 C1 C9 C10 157.87(14)
C2 C1 C9 C10 -106.63(17)
N1 C1 C9 C2 -95.50(16)
C3 C2 C9 C13 -17.8(2)
C12 C2 C9 C13 134.18(18)
C1 C2 C9 C13 -109.06(18)
C3 C2 C9 C10 -164.51(15)
C12 C2 C9 C10 -12.5(2)
C1 C2 C9 C10 104.28(18)
C3 C2 C9 C1 91.21(17)
C12 C2 C9 C1 -116.76(19)
C11 O2 C10 O1 -177.41(18)
C11 O2 C10 C9 2.8(3)
C13 C9 C10 O1 18.6(2)
C1 C9 C10 O1 -126.02(18)
C2 C9 C10 O1 168.35(16)
C13 C9 C10 O2 -161.65(15)
C1 C9 C10 O2 53.8(2)
C2 C9 C10 O2 -11.9(2)
C10 O2 C11 C12 30.3(3)
C3 C2 C12 C11 -165.98(16)
C1 C2 C12 C11 -26.7(2)
C9 C2 C12 C11 43.3(2)
O2 C11 C12 C2 -52.3(2)
C10 C9 C13 C14 86.2(2)
C1 C9 C13 C14 -131.65(17)
C2 C9 C13 C14 -61.3(2)
C10 C9 C13 C18 -88.86(19)
C1 C9 C13 C18 53.2(2)
C2 C9 C13 C18 123.63(17)
C18 C13 C14 C15 1.7(3)
C9 C13 C14 C15 -173.53(17)
C13 C14 C15 C16 -1.0(3)
C14 C15 C16 C17 -0.8(3)
C15 C16 C17 C18 1.8(3)
C16 C17 C18 C13 -1.1(3)
C14 C13 C18 C17 -0.6(3)
C9 C13 C18 C17 174.49(16)
C20 O4 C19 O3 0.4(3)
C20 O4 C19 N1 -179.83(14)
C4 N1 C19 O3 -172.27(17)
C1 N1 C19 O3 0.9(3)
C4 N1 C19 O4 8.0(2)
C1 N1 C19 O4 -178.84(14)
C19 O4 C20 C23 62.6(2)
C19 O4 C20 C22 -61.0(2)
C19 O4 C20 C21 -178.90(17)
C42 N2 C24 C36 -169.86(14)
C27 N2 C24 C36 1.43(17)
C42 N2 C24 C32 -104.90(18)
C27 N2 C24 C32 66.39(19)
C31 C26 C27 C28 -4.1(2)
C36 C26 C27 C28 178.84(15)
C31 C26 C27 N2 173.80(15)
C36 C26 C27 N2 -3.23(18)
C42 N2 C27 C28 -10.0(3)
C24 N2 C27 C28 178.78(16)
C42 N2 C27 C26 172.30(14)
C24 N2 C27 C26 1.09(18)
C26 C27 C28 C29 3.1(2)
N2 C27 C28 C29 -174.39(17)
C27 C28 C29 C30 -0.1(3)
C28 C29 C30 C31 -1.8(3)
C27 C26 C31 C30 2.1(3)
C36 C26 C31 C30 178.46(17)
C29 C30 C31 C26 0.8(3)
C41 C25 C32 C33 -79.5(2)
C37 C25 C32 C33 99.7(2)
C41 C25 C32 C24 63.3(2)
C37 C25 C32 C24 -117.54(19)
C41 C25 C32 C36 132.04(19)
C37 C25 C32 C36 -48.8(2)
N2 C24 C32 C33 158.94(16)
C36 C24 C32 C33 -105.32(18)
N2 C24 C32 C25 16.9(2)
C36 C24 C32 C25 112.62(19)
N2 C24 C32 C36 -95.75(16)
C34 O6 C33 O5 -176.77(19)
C34 O6 C33 C32 1.9(3)
C25 C32 C33 O5 13.4(3)
C24 C32 C33 O5 -130.4(2)
C36 C32 C33 O5 164.2(2)
C25 C32 C33 O6 -165.18(17)
C24 C32 C33 O6 51.0(3)
C36 C32 C33 O6 -14.4(2)
C33 O6 C34 C35 34.5(2)
O6 C34 C35 C36 -56.19(18)
C31 C26 C36 C35 -26.5(3)
C27 C26 C36 C35 150.12(15)
C31 C26 C36 C24 -172.69(17)
C27 C26 C36 C24 3.97(17)
C31 C26 C36 C32 122.8(2)
C27 C26 C36 C32 -60.54(17)
C34 C35 C36 C26 -165.89(14)
C34 C35 C36 C24 -26.2(2)
C34 C35 C36 C32 44.32(19)
N2 C24 C36 C26 -3.20(17)
C32 C24 C36 C26 -112.58(14)
N2 C24 C36 C35 -148.38(15)
C32 C24 C36 C35 102.25(17)
N2 C24 C36 C32 109.37(14)
C33 C32 C36 C26 -161.23(15)
C25 C32 C36 C26 -13.2(2)
C24 C32 C36 C26 92.71(15)
C33 C32 C36 C35 -10.0(2)
C25 C32 C36 C35 138.07(16)
C24 C32 C36 C35 -116.03(16)
C33 C32 C36 C24 106.06(16)
C25 C32 C36 C24 -105.90(17)
C41 C25 C37 C38 -0.6(3)
C32 C25 C37 C38 -179.75(17)
C25 C37 C38 C39 0.6(3)
C37 C38 C39 C40 -0.4(4)
C38 C39 C40 C41 0.1(4)
C37 C25 C41 C40 0.3(3)
C32 C25 C41 C40 179.49(19)
C39 C40 C41 C25 -0.1(3)
C43 O8 C42 O7 -3.9(3)
C43 O8 C42 N2 176.11(14)
C27 N2 C42 O7 -2.6(3)
C24 N2 C42 O7 167.34(16)
C27 N2 C42 O8 177.39(14)
C24 N2 C42 O8 -12.6(2)
C42 O8 C43 C45 178.72(15)
C42 O8 C43 C46 -63.2(2)
C42 O8 C43 C44 60.7(2)
